data_7032814
loop_
_publ_author_name
'Forfar, Laura C.'
'Green, Michael'
'Haddow, Mairi F.'
'Hussein, Sharifa'
'Lynam, Jason M.'
'Slattery, John M.'
'Russell, Christopher A.'

_publ_section_title
;
 Evidence for a SN2-type pathway in the exchange of phosphines at a
 [PhSe]+ centre.
;
_journal_issue 1
_journal_name_full 'Dalton transactions (Cambridge, England : 2003)'
_journal_page_first 110
_journal_page_last 118
_journal_paper_doi 10.1039/c4dt02253j
_journal_volume 44
_journal_year 2015
_chemical_formula_moiety 'C24 H20 P S, Cl4 Ga'
_chemical_formula_sum 'C24 H20 Cl4 Ga P S'
_chemical_formula_weight 582.95
_chemical_name_systematic
; 
 ? 
;
_space_group_IT_number 4
_symmetry_cell_setting monoclinic
_symmetry_space_group_name_Hall 'P 2yb'
_symmetry_space_group_name_H-M 'P 1 21 1'
_atom_sites_solution_hydrogens geom
_atom_sites_solution_primary direct
_atom_sites_solution_secondary difmap
_audit_creation_method SHELXL-97
_cell_angle_alpha 90.00
_cell_angle_beta 102.2060(10)
_cell_angle_gamma 90.00
_cell_formula_units_Z 2
_cell_length_a 9.6073(2)
_cell_length_b 13.5295(3)
_cell_length_c 10.0002(2)
_cell_measurement_reflns_used 9840
_cell_measurement_temperature 100(2)
_cell_measurement_theta_max 27.54
_cell_measurement_theta_min 2.57
_cell_volume 1270.46(5)
_computing_cell_refinement 'Bruker SMART'
_computing_data_collection 'Bruker SMART'
_computing_data_reduction 'Bruker SAINT'
_computing_molecular_graphics 'Bruker SHELXTL'
_computing_publication_material 'Bruker SHELXTL'
_computing_structure_refinement 'SHELXL-97 (Sheldrick, 2008)'
_computing_structure_solution 'SHELXS-97 (Sheldrick, 2008)'
_diffrn_ambient_temperature 100(2)
_diffrn_measured_fraction_theta_full 1.000
_diffrn_measured_fraction_theta_max 1.000
_diffrn_measurement_device_type 'CCD area detector'
_diffrn_measurement_method 'phi and omega scans'
_diffrn_radiation_monochromator graphite
_diffrn_radiation_source 'fine-focus sealed tube'
_diffrn_radiation_type MoK\a
_diffrn_radiation_wavelength 0.71073
_diffrn_reflns_av_R_equivalents 0.0236
_diffrn_reflns_av_sigmaI/netI 0.0227
_diffrn_reflns_limit_h_max 12
_diffrn_reflns_limit_h_min -12
_diffrn_reflns_limit_k_max 17
_diffrn_reflns_limit_k_min -17
_diffrn_reflns_limit_l_max 13
_diffrn_reflns_limit_l_min -12
_diffrn_reflns_number 43043
_diffrn_reflns_theta_full 27.55
_diffrn_reflns_theta_max 27.55
_diffrn_reflns_theta_min 2.08
_exptl_absorpt_coefficient_mu 1.660
_exptl_absorpt_correction_T_max 0.7456
_exptl_absorpt_correction_T_min 0.6826
_exptl_absorpt_correction_type multi-scan
_exptl_absorpt_process_details SADABS-2008/1
_exptl_crystal_colour colourless
_exptl_crystal_density_diffrn 1.524
_exptl_crystal_density_method 'not measured'
_exptl_crystal_description block
_exptl_crystal_F_000 588
_exptl_crystal_size_max 0.308
_exptl_crystal_size_mid 0.267
_exptl_crystal_size_min 0.243
_refine_diff_density_max 0.256
_refine_diff_density_min -0.146
_refine_diff_density_rms 0.040
_refine_ls_abs_structure_details 'Flack H D (1983), Acta Cryst. A39, 876-881'
_refine_ls_abs_structure_Flack 0.011(4)
_refine_ls_extinction_method none
_refine_ls_goodness_of_fit_ref 1.057
_refine_ls_hydrogen_treatment constr
_refine_ls_matrix_type full
_refine_ls_number_parameters 280
_refine_ls_number_reflns 5844
_refine_ls_number_restraints 1
_refine_ls_restrained_S_all 1.057
_refine_ls_R_factor_all 0.0169
_refine_ls_R_factor_gt 0.0161
_refine_ls_shift/su_max 0.001
_refine_ls_shift/su_mean 0.000
_refine_ls_structure_factor_coef Fsqd
_refine_ls_weighting_details 'calc w=1/[\s^2^(Fo^2^)+(0.0212P)^2^+0.0109P] where P=(Fo^2^+2Fc^2^)/3'
_refine_ls_weighting_scheme calc
_refine_ls_wR_factor_gt 0.0400
_refine_ls_wR_factor_ref 0.0402
_reflns_number_gt 5686
_reflns_number_total 5844
_reflns_threshold_expression >2sigma(I)
_cod_data_source_file c4dt02253j2.cif
_cod_data_source_block mdg214_0m
_cod_depositor_comments
;
The following automatic conversions were performed:

'_symmetry_cell_setting' value 'Monoclinic' changed to 'monoclinic'
according to
/usr/data/users/saulius/crontab/automatic-downloads/rss-feeds/RSC/lib/dictionaries/cif_core.dic
dictionary named 'cif_core.dic' version 2.4.2 from 2011-04-26.

Automatic conversion script
Id: cif_fix_values 2827 2014-09-09 07:05:25Z andrius 

 Adding full bibliography for 7032814--7032817.cif.
;
_cod_original_sg_symbol_H-M P2(1)
_cod_database_code 7032814

loop_
_symmetry_equiv_pos_as_xyz
'x, y, z'
'-x, y+1/2, -z'

loop_
_atom_site_label
_atom_site_type_symbol
_atom_site_fract_x
_atom_site_fract_y
_atom_site_fract_z
_atom_site_U_iso_or_equiv
_atom_site_adp_type
_atom_site_occupancy
_atom_site_symmetry_multiplicity
_atom_site_calc_flag
_atom_site_refinement_flags
P1 P 0.42005(4) 0.67055(3) 0.64454(3) 0.01492(7) Uani 1 1 d .
S1 S 0.52281(4) 0.53586(3) 0.64020(3) 0.02166(7) Uani 1 1 d .
Ga1 Ga 0.836604(15) 0.536070(12) 0.215537(13) 0.01659(4) Uani 1 1 d .
Cl1 Cl 0.76923(4) 0.53858(3) 0.40949(3) 0.02431(7) Uani 1 1 d .
Cl2 Cl 0.86710(4) 0.38360(3) 0.15977(5) 0.03129(9) Uani 1 1 d .
Cl3 Cl 1.03341(4) 0.61796(3) 0.23261(4) 0.02988(9) Uani 1 1 d .
Cl4 Cl 0.66800(5) 0.59879(4) 0.05911(4) 0.03929(11) Uani 1 1 d .
C1 C 0.37361(16) 0.45437(11) 0.62451(15) 0.0197(3) Uani 1 1 d .
C2 C 0.29015(18) 0.43295(12) 0.49658(16) 0.0251(3) Uani 1 1 d .
H2 H 0.3102 0.4615 0.4182 0.030 Uiso 1 1 calc R
C3 C 0.17598(18) 0.36797(13) 0.48761(18) 0.0315(4) Uani 1 1 d .
H3 H 0.1178 0.3540 0.4029 0.038 Uiso 1 1 calc R
C4 C 0.14898(19) 0.32410(12) 0.60497(19) 0.0310(4) Uani 1 1 d .
H4 H 0.0736 0.2800 0.5985 0.037 Uiso 1 1 calc R
C5 C 0.23355(18) 0.34569(12) 0.73154(17) 0.0278(4) Uani 1 1 d .
H5 H 0.2149 0.3158 0.8097 0.033 Uiso 1 1 calc R
C6 C 0.34565(17) 0.41144(12) 0.74260(16) 0.0232(3) Uani 1 1 d .
H6 H 0.4016 0.4268 0.8278 0.028 Uiso 1 1 calc R
C7 C 0.27258(15) 0.65360(10) 0.72533(14) 0.0155(3) Uani 1 1 d .
C8 C 0.13895(15) 0.62839(11) 0.64848(14) 0.0183(3) Uani 1 1 d .
H8 H 0.1222 0.6279 0.5534 0.022 Uiso 1 1 calc R
C9 C 0.03065(16) 0.60391(11) 0.71555(15) 0.0208(3) Uani 1 1 d .
H9 H -0.0592 0.5875 0.6652 0.025 Uiso 1 1 calc R
C10 C 0.05652(16) 0.60396(11) 0.85735(15) 0.0212(3) Uani 1 1 d .
H10 H -0.0161 0.5870 0.9016 0.025 Uiso 1 1 calc R
C11 C 0.18991(15) 0.62916(11) 0.93393(14) 0.0196(3) Uani 1 1 d .
H11 H 0.2062 0.6296 1.0290 0.024 Uiso 1 1 calc R
C12 C 0.29884(15) 0.65367(10) 0.86819(14) 0.0178(3) Uani 1 1 d .
H12 H 0.3886 0.6700 0.9189 0.021 Uiso 1 1 calc R
C13 C 0.54858(15) 0.75321(11) 0.74216(13) 0.0170(3) Uani 1 1 d .
C14 C 0.50235(17) 0.84605(12) 0.77541(16) 0.0253(3) Uani 1 1 d .
H14 H 0.4067 0.8632 0.7492 0.030 Uiso 1 1 calc R
C15 C 0.60002(18) 0.91280(12) 0.84798(17) 0.0283(4) Uani 1 1 d .
H15 H 0.5696 0.9744 0.8714 0.034 Uiso 1 1 calc R
C16 C 0.74306(17) 0.88736(12) 0.88550(16) 0.0260(3) Uani 1 1 d .
H16 H 0.8084 0.9323 0.9333 0.031 Uiso 1 1 calc R
C17 C 0.78842(18) 0.79590(12) 0.85214(18) 0.0278(4) Uani 1 1 d .
H17 H 0.8843 0.7792 0.8775 0.033 Uiso 1 1 calc R
C18 C 0.69168(17) 0.72857(12) 0.78079(16) 0.0230(3) Uani 1 1 d .
H18 H 0.7228 0.6668 0.7588 0.028 Uiso 1 1 calc R
C19 C 0.36187(15) 0.72107(10) 0.47573(14) 0.0170(3) Uani 1 1 d .
C20 C 0.25952(17) 0.79621(11) 0.45418(15) 0.0205(3) Uani 1 1 d .
H20 H 0.2150 0.8153 0.5241 0.025 Uiso 1 1 calc R
C21 C 0.22525(18) 0.84194(12) 0.32745(16) 0.0239(3) Uani 1 1 d .
H21 H 0.1568 0.8916 0.3120 0.029 Uiso 1 1 calc R
C22 C 0.2923(2) 0.81406(13) 0.22364(16) 0.0260(4) Uani 1 1 d .
H22 H 0.2685 0.8449 0.1387 0.031 Uiso 1 1 calc R
C23 C 0.39520(18) 0.74009(13) 0.24602(15) 0.0266(4) Uani 1 1 d .
H23 H 0.4407 0.7222 0.1763 0.032 Uiso 1 1 calc R
C24 C 0.43021(16) 0.69290(12) 0.37183(15) 0.0219(3) Uani 1 1 d .
H24 H 0.4984 0.6431 0.3867 0.026 Uiso 1 1 calc R

loop_
_atom_site_aniso_label
_atom_site_aniso_U_11
_atom_site_aniso_U_22
_atom_site_aniso_U_33
_atom_site_aniso_U_23
_atom_site_aniso_U_13
_atom_site_aniso_U_12
P1 0.01424(17) 0.01551(17) 0.01581(16) -0.00014(14) 0.00498(13) 0.00149(14)
S1 0.01857(16) 0.01734(15) 0.03093(17) -0.00041(18) 0.00944(13) 0.00330(18)
Ga1 0.01580(7) 0.01856(7) 0.01592(7) -0.00066(7) 0.00453(5) -0.00259(7)
Cl1 0.02530(17) 0.02995(17) 0.02020(14) 0.00013(17) 0.01048(12) -0.00278(19)
Cl2 0.0260(2) 0.02426(19) 0.0449(2) -0.01380(17) 0.01039(18) -0.00273(16)
Cl3 0.0272(2) 0.0351(2) 0.03146(19) -0.01013(17) 0.01533(16) -0.01624(17)
Cl4 0.0343(2) 0.0484(3) 0.0304(2) 0.01529(19) -0.00399(17) 0.0027(2)
C1 0.0213(8) 0.0146(7) 0.0250(7) -0.0012(6) 0.0089(6) 0.0030(6)
C2 0.0297(9) 0.0254(8) 0.0220(7) -0.0024(6) 0.0096(6) 0.0019(7)
C3 0.0306(9) 0.0322(9) 0.0300(9) -0.0111(7) 0.0026(7) -0.0030(7)
C4 0.0265(9) 0.0210(8) 0.0480(10) -0.0062(7) 0.0132(8) -0.0030(7)
C5 0.0317(9) 0.0219(8) 0.0340(9) 0.0051(7) 0.0166(7) 0.0016(7)
C6 0.0269(9) 0.0197(7) 0.0233(7) 0.0015(6) 0.0060(6) 0.0059(6)
C7 0.0161(7) 0.0141(6) 0.0179(6) 0.0001(5) 0.0073(5) 0.0015(5)
C8 0.0190(7) 0.0191(7) 0.0165(6) -0.0008(5) 0.0031(5) 0.0019(6)
C9 0.0163(7) 0.0221(7) 0.0236(7) -0.0019(6) 0.0037(6) -0.0025(6)
C10 0.0197(7) 0.0217(7) 0.0249(7) 0.0007(6) 0.0106(6) -0.0027(6)
C11 0.0223(8) 0.0203(7) 0.0173(6) 0.0005(5) 0.0066(6) 0.0012(6)
C12 0.0155(7) 0.0184(7) 0.0189(6) -0.0001(5) 0.0022(5) 0.0011(6)
C13 0.0153(7) 0.0203(7) 0.0160(6) 0.0009(5) 0.0049(5) -0.0013(6)
C14 0.0171(8) 0.0245(8) 0.0335(9) -0.0061(7) 0.0037(6) 0.0008(6)
C15 0.0273(9) 0.0236(8) 0.0344(8) -0.0093(7) 0.0072(7) -0.0008(7)
C16 0.0240(8) 0.0263(8) 0.0264(8) -0.0018(6) 0.0027(6) -0.0075(7)
C17 0.0147(8) 0.0287(8) 0.0388(9) 0.0030(7) 0.0026(7) -0.0005(6)
C18 0.0191(8) 0.0201(8) 0.0300(8) 0.0013(6) 0.0060(6) 0.0014(6)
C19 0.0170(7) 0.0171(7) 0.0165(6) 0.0000(5) 0.0028(5) -0.0039(6)
C20 0.0223(8) 0.0188(7) 0.0201(7) -0.0022(6) 0.0043(6) -0.0020(6)
C21 0.0263(8) 0.0184(7) 0.0249(7) 0.0024(6) 0.0005(6) -0.0037(6)
C22 0.0306(9) 0.0271(8) 0.0186(7) 0.0040(6) 0.0014(6) -0.0111(7)
C23 0.0273(9) 0.0359(9) 0.0180(7) -0.0032(6) 0.0079(6) -0.0108(7)
C24 0.0195(8) 0.0253(8) 0.0219(7) -0.0037(6) 0.0065(6) -0.0043(6)

loop_
_atom_type_symbol
_atom_type_description
_atom_type_scat_dispersion_real
_atom_type_scat_dispersion_imag
_atom_type_scat_source
C C 0.0033 0.0016 'International Tables Vol C Tables 4.2.6.8 and 6.1.1.4'
H H 0.0000 0.0000 'International Tables Vol C Tables 4.2.6.8 and 6.1.1.4'
P P 0.1023 0.0942 'International Tables Vol C Tables 4.2.6.8 and 6.1.1.4'
S S 0.1246 0.1234 'International Tables Vol C Tables 4.2.6.8 and 6.1.1.4'
Cl Cl 0.1484 0.1585 'International Tables Vol C Tables 4.2.6.8 and 6.1.1.4'
Ga Ga 0.2307 1.6083 'International Tables Vol C Tables 4.2.6.8 and 6.1.1.4'

loop_
_geom_angle_atom_site_label_1
_geom_angle_atom_site_label_2
_geom_angle_atom_site_label_3
_geom_angle
C7 P1 C19 110.76(7)
C7 P1 C13 110.74(7)
C19 P1 C13 108.40(6)
C7 P1 S1 108.81(5)
C19 P1 S1 111.64(5)
C13 P1 S1 106.43(5)
C1 S1 P1 99.61(5)
Cl3 Ga1 Cl1 109.977(15)
Cl3 Ga1 Cl4 111.249(19)
Cl1 Ga1 Cl4 108.629(17)
Cl3 Ga1 Cl2 110.054(17)
Cl1 Ga1 Cl2 109.025(18)
Cl4 Ga1 Cl2 107.847(19)
C2 C1 C6 121.12(15)
C2 C1 S1 120.34(12)
C6 C1 S1 118.53(12)
C1 C2 C3 118.95(15)
C4 C3 C2 120.04(15)
C5 C4 C3 120.33(16)
C4 C5 C6 120.39(15)
C5 C6 C1 119.15(15)
C8 C7 C12 120.71(14)
C8 C7 P1 120.55(11)
C12 C7 P1 118.22(11)
C9 C8 C7 119.23(13)
C10 C9 C8 120.13(14)
C9 C10 C11 120.58(14)
C12 C11 C10 119.82(13)
C11 C12 C7 119.52(13)
C18 C13 C14 119.76(14)
C18 C13 P1 121.94(12)
C14 C13 P1 118.26(11)
C15 C14 C13 119.67(14)
C16 C15 C14 119.99(15)
C17 C16 C15 120.21(15)
C16 C17 C18 120.22(16)
C17 C18 C13 120.15(15)
C24 C19 C20 120.67(14)
C24 C19 P1 119.60(12)
C20 C19 P1 119.33(11)
C21 C20 C19 119.25(15)
C20 C21 C22 120.37(16)
C21 C22 C23 120.18(15)
C24 C23 C22 120.32(15)
C23 C24 C19 119.20(15)

loop_
_geom_bond_atom_site_label_1
_geom_bond_atom_site_label_2
_geom_bond_distance
P1 C7 1.7879(15)
P1 C19 1.7974(14)
P1 C13 1.7941(15)
P1 S1 2.0774(5)
S1 C1 1.7887(16)
Ga1 Cl3 2.1668(4)
Ga1 Cl1 2.1709(3)
Ga1 Cl4 2.1724(4)
Ga1 Cl2 2.1729(4)
C1 C2 1.389(2)
C1 C6 1.392(2)
C2 C3 1.394(2)
C3 C4 1.388(3)
C4 C5 1.383(2)
C5 C6 1.383(2)
C7 C8 1.392(2)
C7 C12 1.3972(19)
C8 C9 1.392(2)
C9 C10 1.387(2)
C10 C11 1.389(2)
C11 C12 1.389(2)
C13 C18 1.388(2)
C13 C14 1.396(2)
C14 C15 1.391(2)
C15 C16 1.389(2)
C16 C17 1.376(2)
C17 C18 1.386(2)
C19 C24 1.394(2)
C19 C20 1.399(2)
C20 C21 1.386(2)
C21 C22 1.385(2)
C22 C23 1.391(3)
C23 C24 1.387(2)
